data_2312484
loop_
_publ_author_name
'Gonz&#xe1;lez-Gonz&#xe1;lez, Juan Saulo'
'Mart&#xed;nez-Santos, Alfonso'
'Empar&#xe1;n-Legaspi, Mar&#xed;a Jos&#xe9;'
'Pineda-Contreras, Armando'
'Mart&#xed;nez-Mart&#xed;nez, Francisco Javier'
'Flores-Alamo, Marcos'
'Garc&#xed;a-Ortega, Hector'

_publ_section_title
;
 Molecular structure and selective theophylline complexation by
 conformational change of diethyl N,N'-(1,3-phenylene)dicarbamate.
;
_journal_coeditor_code ZO3045
_journal_issue 6
_journal_name_full 'Acta crystallographica. Section C, Structural chemistry'
_journal_paper_doi 10.1107/S2053229624003358
_journal_volume 80
_journal_year 2024
_chemical_formula_iupac 'C12 H16 N2 O4, C7 H8 N4 O2'
_chemical_formula_moiety 'C12 H16 N2 O4, C7 H8 N4 O2'
_chemical_formula_sum 'C19 H24 N6 O6'
_chemical_formula_weight 432.44
_chemical_name_systematic
;
Diethyl <i>N</i>,<i>N</i>'-(1,3-phenylene)dicarbamate--theophylline (1/1)
;
_space_group_IT_number 2
_space_group_name_Hall '-P 1'
_space_group_name_H-M_alt 'P -1'
_symmetry_cell_setting triclinic
_symmetry_space_group_name_Hall '-P 1'
_symmetry_space_group_name_H-M 'P -1'
_atom_sites_solution_hydrogens mixed
_audit_conform_dict_name cif_core.dic
_audit_conform_dict_version 2.4.5
_audit_creation_method 'WinGX routine CIF_UPDATE'
_cell_angle_alpha 85.742(10)
_cell_angle_beta 76.887(12)
_cell_angle_gamma 79.803(15)
_cell_formula_units_Z 2
_cell_length_a 7.5284(14)
_cell_length_b 11.2362(18)
_cell_length_c 12.2606(12)
_cell_measurement_reflns_used 1977
_cell_measurement_temperature 130(2)
_cell_measurement_theta_max 29.6358
_cell_measurement_theta_min 3.5929
_cell_volume 993.5(3)
_computing_cell_refinement
;
CrysAlis PRO (Agilent, 2013)
;
_computing_data_collection
;
CrysAlis PRO (Agilent, 2013)
;
_computing_data_reduction
;
CrysAlis PRO (Agilent, 2013)
;
_computing_molecular_graphics
;
ORTEP-3 for Windows (Farrugia, 2012)'
;
_computing_publication_material
;
WinGX and ORTEP-3 for Windows (Farrugia, 2012)
;
_computing_structure_refinement
;
SHELXL2018 (Sheldrick, 2015<i>b</i>)
;
_computing_structure_solution
;
SHELXT2018 (Sheldrick, 2015<i>a</i>)
;
_diffrn_ambient_temperature 130(2)
_diffrn_detector_area_resol_mean 10.4685
_diffrn_measured_fraction_theta_full 0.997
_diffrn_measured_fraction_theta_max 0.848
_diffrn_measurement_device_type 'Agilent Xcalibur Atlas Gemini'
_diffrn_measurement_method '\w scans'
_diffrn_radiation_monochromator graphite
_diffrn_radiation_type MoK\a
_diffrn_radiation_wavelength 0.71073
_diffrn_reflns_av_R_equivalents 0.0511
_diffrn_reflns_av_unetI/netI 0.0907
_diffrn_reflns_limit_h_max 10
_diffrn_reflns_limit_h_min -10
_diffrn_reflns_limit_k_max 14
_diffrn_reflns_limit_k_min -15
_diffrn_reflns_limit_l_max 14
_diffrn_reflns_limit_l_min -16
_diffrn_reflns_number 11140
_diffrn_reflns_theta_full 25.242
_diffrn_reflns_theta_max 29.684
_diffrn_reflns_theta_min 3.598
_exptl_absorpt_coefficient_mu 0.11
_exptl_absorpt_correction_T_max 0.993
_exptl_absorpt_correction_T_min 0.976
_exptl_absorpt_correction_type analytical
_exptl_absorpt_process_details
;
(CrysAlis PRO; Agilent, 2013)
;
_exptl_crystal_colour colourless
_exptl_crystal_density_diffrn 1.446
_exptl_crystal_description prism
_exptl_crystal_F_000 456
_exptl_crystal_size_max 0.38
_exptl_crystal_size_mid 0.12
_exptl_crystal_size_min 0.07
_refine_diff_density_max 0.29
_refine_diff_density_min -0.376
_refine_ls_extinction_method none
_refine_ls_goodness_of_fit_ref 1.048
_refine_ls_hydrogen_treatment mixed
_refine_ls_matrix_type full
_refine_ls_number_parameters 290
_refine_ls_number_reflns 4780
_refine_ls_number_restraints 0
_refine_ls_restrained_S_all 1.048
_refine_ls_R_factor_all 0.1109
_refine_ls_R_factor_gt 0.0619
_refine_ls_shift/su_max 0
_refine_ls_shift/su_mean 0
_refine_ls_structure_factor_coef Fsqd
_refine_ls_weighting_details 'w=1/[\s^2^(Fo^2^)+(0.0543P)^2^+0.3739P] where P=(Fo^2^+2Fc^2^)/3'
_refine_ls_weighting_scheme calc
_refine_ls_wR_factor_gt 0.1239
_refine_ls_wR_factor_ref 0.1566
_reflns_number_gt 3041
_reflns_number_total 4780
_reflns_threshold_expression 'I > 2\s(I)'
_cod_data_source_file zo3045.cif
_cod_data_source_block 1_TEO
_cod_database_code 2312484
_shelx_estimated_absorpt_t_min 0.959
_shelx_estimated_absorpt_t_max 0.992

loop_
_symmetry_equiv_pos_as_xyz
'x, y, z'
'-x, -y, -z'

loop_
_atom_site_type_symbol
_atom_site_label
_atom_site_fract_x
_atom_site_fract_y
_atom_site_fract_z
_atom_site_U_iso_or_equiv
_atom_site_adp_type
_atom_site_calc_flag
_atom_site_occupancy
_atom_site_disorder_assembly
_atom_site_disorder_group
C C1 0.5463(3) 0.2028(2) 0.78512(18) 0.0190(5) Uani d 1 . .
C C1C 0.4338(3) 0.2986(2) 0.35063(19) 0.0215(5) Uani d 1 . .
H H1CA 0.353162 0.244731 0.336241 0.032 Uiso calc 1 . .
H H1CB 0.494817 0.262892 0.410779 0.032 Uiso calc 1 . .
H H1CC 0.52745 0.309502 0.282366 0.032 Uiso calc 1 . .
C C2 0.4500(3) 0.3167(2) 0.81742(18) 0.0177(5) Uani d 1 . .
H H2 0.410633 0.373618 0.762944 0.021 Uiso calc 1 . .
C C2C 0.2423(3) 0.4822(2) 0.30231(18) 0.0201(5) Uani d 1 . .
C C3 0.4111(3) 0.3474(2) 0.92910(18) 0.0189(5) Uani d 1 . .
C C3C 0.0487(4) 0.6642(2) 0.24618(19) 0.0254(6) Uani d 1 . .
H H3CA -0.035569 0.618628 0.223344 0.038 Uiso calc 1 . .
H H3CB 0.143249 0.682163 0.18063 0.038 Uiso calc 1 . .
H H3CC -0.021228 0.740118 0.278817 0.038 Uiso calc 1 . .
C C4 0.4733(3) 0.2640(2) 1.00821(19) 0.0206(5) Uani d 1 . .
H H4 0.450411 0.284584 1.084468 0.025 Uiso calc 1 . .
C C4C 0.1141(3) 0.6329(2) 0.43593(17) 0.0163(5) Uani d 1 . .
C C5 0.5674(3) 0.1523(2) 0.97481(19) 0.0221(6) Uani d 1 . .
H H5 0.607619 0.095673 1.029292 0.026 Uiso calc 1 . .
C C5C 0.1929(3) 0.5649(2) 0.51488(17) 0.0173(5) Uani d 1 . .
C C6 0.6062(3) 0.1189(2) 0.86387(19) 0.0226(6) Uani d 1 . .
H H6 0.671885 0.040927 0.842405 0.027 Uiso calc 1 . .
C C6C 0.3045(3) 0.4509(2) 0.49485(18) 0.0187(5) Uani d 1 . .
C C8 0.6744(3) 0.0802(2) 0.61652(18) 0.0198(5) Uani d 1 . .
C C8C 0.0308(3) 0.7349(2) 0.58082(19) 0.0209(5) Uani d 1 . .
H H8C -0.025456 0.797994 0.631144 0.025 Uiso calc 1 . .
C C10 0.7646(4) -0.0096(2) 0.44008(19) 0.0242(6) Uani d 1 . .
H H10A 0.709082 -0.082963 0.466538 0.029 Uiso calc 1 . .
H H10B 0.895855 -0.026062 0.445724 0.029 Uiso calc 1 . .
C C11 0.7503(4) 0.0231(2) 0.3206(2) 0.0272(6) Uani d 1 . .
H H11A 0.815312 -0.044205 0.272752 0.041 Uiso calc 1 . .
H H11B 0.806536 0.095447 0.295147 0.041 Uiso calc 1 . .
H H11C 0.619877 0.039493 0.316086 0.041 Uiso calc 1 . .
C C28 0.2235(3) 0.5478(2) 0.91024(18) 0.0193(5) Uani d 1 . .
C C30 0.0354(4) 0.7401(2) 0.92134(19) 0.0249(6) Uani d 1 . .
H H30A -0.058581 0.717608 0.885374 0.03 Uiso calc 1 . .
H H30B 0.129797 0.772846 0.862603 0.03 Uiso calc 1 . .
C C31 -0.0537(4) 0.8331(2) 1.0073(2) 0.0275(6) Uani d 1 . .
H H31A -0.114052 0.90489 0.971246 0.041 Uiso calc 1 . .
H H31B 0.040704 0.855668 1.041478 0.041 Uiso calc 1 . .
H H31C -0.146116 0.79956 1.065306 0.041 Uiso calc 1 . .
N N1C 0.3232(3) 0.41599(18) 0.38423(15) 0.0192(4) Uani d 1 . .
N N3C 0.1380(3) 0.59203(18) 0.32969(14) 0.0190(5) Uani d 1 . .
N N7 0.5761(3) 0.17967(19) 0.67025(15) 0.0200(5) Uani d 1 . .
N N7C 0.1354(3) 0.63331(19) 0.60949(15) 0.0211(5) Uani d 1 . .
H H7C 0.162221 0.613989 0.675449 0.025 Uiso calc 1 . .
N N9C 0.0133(3) 0.73883(19) 0.47468(15) 0.0203(5) Uani d 1 . .
N N27 0.3066(3) 0.45819(18) 0.96964(16) 0.0193(5) Uani d 1 . .
O O2C 0.2650(2) 0.44115(16) 0.20915(12) 0.0250(4) Uani d 1 . .
O O6C 0.3800(2) 0.38575(15) 0.56199(12) 0.0236(4) Uani d 1 . .
O O8 0.7563(2) -0.00796(16) 0.65750(13) 0.0268(4) Uani d 1 . .
O O9 0.6657(2) 0.09231(15) 0.50758(12) 0.0221(4) Uani d 1 . .
O O10 0.2371(3) 0.55224(16) 0.80905(13) 0.0266(4) Uani d 1 . .
O O29 0.1208(2) 0.63513(15) 0.97792(12) 0.0217(4) Uani d 1 . .
H H7 0.526(4) 0.240(3) 0.627(2) 0.026 Uiso d 1 . .
H H27 0.289(4) 0.466(2) 1.047(2) 0.026 Uiso d 1 . .

loop_
_atom_site_aniso_label
_atom_site_aniso_U_11
_atom_site_aniso_U_22
_atom_site_aniso_U_33
_atom_site_aniso_U_12
_atom_site_aniso_U_13
_atom_site_aniso_U_23
C1 0.0182(13) 0.0203(14) 0.0181(11) -0.0026(11) -0.0036(10) 0.0007(10)
C1C 0.0248(14) 0.0171(13) 0.0199(11) 0.0051(11) -0.0045(10) -0.0036(9)
C2 0.0193(13) 0.0164(13) 0.0172(10) -0.0010(10) -0.0056(9) 0.0013(9)
C2C 0.0195(13) 0.0205(14) 0.0195(11) -0.0022(11) -0.0045(10) 0.0028(10)
C3 0.0175(13) 0.0185(13) 0.0211(11) -0.0033(10) -0.0051(10) 0.0001(9)
C3C 0.0346(16) 0.0207(14) 0.0214(12) 0.0015(12) -0.0128(11) 0.0033(10)
C4 0.0205(13) 0.0215(14) 0.0195(11) 0.0010(11) -0.0072(10) -0.0011(10)
C4C 0.0166(12) 0.0148(13) 0.0172(10) -0.0016(10) -0.0047(9) 0.0017(9)
C5 0.0208(13) 0.0240(14) 0.0194(11) 0.0025(11) -0.0068(10) 0.0046(10)
C5C 0.0187(13) 0.0174(13) 0.0153(10) -0.0017(10) -0.0040(9) -0.0006(9)
C6 0.0247(14) 0.0188(14) 0.0222(11) 0.0022(11) -0.0057(10) 0.0014(10)
C6C 0.0210(13) 0.0203(13) 0.0148(10) -0.0018(11) -0.0055(10) 0.0006(9)
C8 0.0185(13) 0.0203(14) 0.0200(11) -0.0023(11) -0.0041(10) 0.0003(10)
C8C 0.0222(13) 0.0160(13) 0.0242(12) 0.0002(10) -0.0055(10) -0.0054(10)
C10 0.0258(14) 0.0201(14) 0.0244(12) 0.0023(11) -0.0045(11) -0.0049(10)
C11 0.0312(16) 0.0233(15) 0.0247(12) -0.0007(12) -0.0032(11) -0.0045(10)
C28 0.0204(13) 0.0184(14) 0.0180(11) -0.0005(11) -0.0038(10) -0.0020(9)
C30 0.0311(15) 0.0197(14) 0.0208(11) 0.0057(11) -0.0083(11) 0.0029(10)
C31 0.0308(16) 0.0210(15) 0.0307(13) -0.0010(12) -0.0108(12) 0.0031(11)
N1C 0.0229(11) 0.0166(11) 0.0163(9) 0.0012(9) -0.0052(8) 0.0029(8)
N3C 0.0232(11) 0.0189(11) 0.0148(9) 0.0006(9) -0.0071(8) 0.0009(8)
N7 0.0249(12) 0.0152(11) 0.0165(9) 0.0062(9) -0.0045(9) -0.0022(8)
N7C 0.0270(12) 0.0202(12) 0.0174(9) 0.0001(9) -0.0102(9) -0.0028(8)
N9C 0.0224(11) 0.0190(12) 0.0192(9) -0.0010(9) -0.0063(8) 0.0015(8)
N27 0.0234(11) 0.0196(12) 0.0143(9) 0.0020(9) -0.0074(8) 0.0003(8)
O2C 0.0345(11) 0.0235(10) 0.0157(8) 0.0030(8) -0.0078(7) -0.0030(7)
O6C 0.0300(10) 0.0209(10) 0.0178(8) 0.0039(8) -0.0085(7) 0.0019(7)
O8 0.0330(11) 0.0207(10) 0.0224(8) 0.0081(8) -0.0074(8) 0.0006(7)
O9 0.0269(10) 0.0184(10) 0.0184(8) 0.0046(8) -0.0058(7) -0.0022(7)
O10 0.0355(11) 0.0242(11) 0.0174(8) 0.0059(8) -0.0086(8) -0.0005(7)
O29 0.0282(10) 0.0160(10) 0.0189(8) 0.0048(8) -0.0073(7) -0.0005(7)

loop_
_atom_type_symbol
_atom_type_description
_atom_type_scat_dispersion_real
_atom_type_scat_dispersion_imag
_atom_type_scat_source
C C 0.0033 0.0016 'International Tables Vol C Tables 4.2.6.8 and 6.1.1.4'
H H 0 0 'International Tables Vol C Tables 4.2.6.8 and 6.1.1.4'
N N 0.0061 0.0033 'International Tables Vol C Tables 4.2.6.8 and 6.1.1.4'
O O 0.0106 0.006 'International Tables Vol C Tables 4.2.6.8 and 6.1.1.4'

loop_
_exptl_crystal_face_index_h
_exptl_crystal_face_index_k
_exptl_crystal_face_index_l
_exptl_crystal_face_perp_dist
1 -15 1 0.0329
-1 15 -1 0.0329
1 1 17 0.1859
-1 -1 -17 0.1859
-10 -4 -1 0.0601
10 4 1 0.0601

loop_
_geom_angle_atom_site_label_1
_geom_angle_atom_site_label_2
_geom_angle_atom_site_label_3
_geom_angle_site_symmetry_1
_geom_angle_site_symmetry_3
_geom_angle
_geom_angle_publ_flag
C2 C1 C6 . . 120.5(2) ?
C2 C1 N7 . . 115.91(19) ?
C6 C1 N7 . . 123.6(2) ?
N1C C1C H1CA . . 109.5 ?
N1C C1C H1CB . . 109.5 ?
H1CA C1C H1CB . . 109.5 ?
N1C C1C H1CC . . 109.5 ?
H1CA C1C H1CC . . 109.5 ?
H1CB C1C H1CC . . 109.5 ?
C3 C2 C1 . . 120.2(2) ?
C3 C2 H2 . . 119.9 ?
C1 C2 H2 . . 119.9 ?
O2C C2C N3C . . 122.0(2) ?
O2C C2C N1C . . 120.3(2) ?
N3C C2C N1C . . 117.7(2) ?
C2 C3 C4 . . 119.4(2) ?
C2 C3 N27 . . 123.8(2) ?
C4 C3 N27 . . 116.7(2) ?
N3C C3C H3CA . . 109.5 ?
N3C C3C H3CB . . 109.5 ?
H3CA C3C H3CB . . 109.5 ?
N3C C3C H3CC . . 109.5 ?
H3CA C3C H3CC . . 109.5 ?
H3CB C3C H3CC . . 109.5 ?
C5 C4 C3 . . 119.4(2) ?
C5 C4 H4 . . 120.3 ?
C3 C4 H4 . . 120.3 ?
N9C C4C C5C . . 112.90(19) ?
N9C C4C N3C . . 125.98(19) ?
C5C C4C N3C . . 121.1(2) ?
C4 C5 C6 . . 122.2(2) ?
C4 C5 H5 . . 118.9 ?
C6 C5 H5 . . 118.9 ?
C4C C5C N7C . . 104.4(2) ?
C4C C5C C6C . . 123.7(2) ?
N7C C5C C6C . . 132.0(2) ?
C5 C6 C1 . . 118.2(2) ?
C5 C6 H6 . . 120.9 ?
C1 C6 H6 . . 120.9 ?
O6C C6C C5C . . 126.8(2) ?
O6C C6C N1C . . 121.5(2) ?
C5C C6C N1C . . 111.71(18) ?
O8 C8 O9 . . 124.0(2) ?
O8 C8 N7 . . 126.8(2) ?
O9 C8 N7 . . 109.22(19) ?
N9C C8C N7C . . 113.4(2) ?
N9C C8C H8C . . 123.3 ?
N7C C8C H8C . . 123.3 ?
O9 C10 C11 . . 107.5(2) ?
O9 C10 H10A . . 110.2 ?
C11 C10 H10A . . 110.2 ?
O9 C10 H10B . . 110.2 ?
C11 C10 H10B . . 110.2 ?
H10A C10 H10B . . 108.5 ?
C10 C11 H11A . . 109.5 ?
C10 C11 H11B . . 109.5 ?
H11A C11 H11B . . 109.5 ?
C10 C11 H11C . . 109.5 ?
H11A C11 H11C . . 109.5 ?
H11B C11 H11C . . 109.5 ?
O10 C28 O29 . . 123.3(2) ?
O10 C28 N27 . . 126.0(2) ?
O29 C28 N27 . . 110.69(18) ?
O29 C30 C31 . . 107.81(18) ?
O29 C30 H30A . . 110.1 ?
C31 C30 H30A . . 110.1 ?
O29 C30 H30B . . 110.1 ?
C31 C30 H30B . . 110.1 ?
H30A C30 H30B . . 108.5 ?
C30 C31 H31A . . 109.5 ?
C30 C31 H31B . . 109.5 ?
H31A C31 H31B . . 109.5 ?
C30 C31 H31C . . 109.5 ?
H31A C31 H31C . . 109.5 ?
H31B C31 H31C . . 109.5 ?
C2C N1C C6C . . 126.1(2) ?
C2C N1C C1C . . 115.60(18) ?
C6C N1C C1C . . 118.33(17) ?
C2C N3C C4C . . 119.69(18) ?
C2C N3C C3C . . 119.50(19) ?
C4C N3C C3C . . 120.8(2) ?
C8 N7 C1 . . 127.66(19) ?
C8 N7 H7 . . 116.0(17) ?
C1 N7 H7 . . 116.3(17) ?
C8C N7C C5C . . 106.38(18) ?
C8C N7C H7C . . 126.8 ?
C5C N7C H7C . . 126.8 ?
C8C N9C C4C . . 102.95(19) ?
C28 N27 C3 . . 126.79(19) ?
C28 N27 H27 . . 118.2(17) ?
C3 N27 H27 . . 114.9(17) ?
C8 O9 C10 . . 114.89(18) ?
C28 O29 C30 . . 115.15(17) ?

loop_
_geom_bond_atom_site_label_1
_geom_bond_atom_site_label_2
_geom_bond_site_symmetry_2
_geom_bond_distance
_geom_bond_publ_flag
C1 C2 . 1.391(3) ?
C1 C6 . 1.392(3) ?
C1 N7 . 1.411(3) ?
C1C N1C . 1.462(3) ?
C1C H1CA . 0.98 ?
C1C H1CB . 0.98 ?
C1C H1CC . 0.98 ?
C2 C3 . 1.390(3) ?
C2 H2 . 0.95 ?
C2C O2C . 1.228(3) ?
C2C N3C . 1.360(3) ?
C2C N1C . 1.393(3) ?
C3 C4 . 1.398(3) ?
C3 N27 . 1.408(3) ?
C3C N3C . 1.468(3) ?
C3C H3CA . 0.98 ?
C3C H3CB . 0.98 ?
C3C H3CC . 0.98 ?
C4 C5 . 1.369(3) ?
C4 H4 . 0.95 ?
C4C N9C . 1.349(3) ?
C4C C5C . 1.365(3) ?
C4C N3C . 1.376(3) ?
C5 C6 . 1.390(3) ?
C5 H5 . 0.95 ?
C5C N7C . 1.383(3) ?
C5C C6C . 1.407(3) ?
C6 H6 . 0.95 ?
C6C O6C . 1.229(3) ?
C6C N1C . 1.409(3) ?
C8 O8 . 1.210(3) ?
C8 O9 . 1.348(3) ?
C8 N7 . 1.352(3) ?
C8C N9C . 1.334(3) ?
C8C N7C . 1.340(3) ?
C8C H8C . 0.95 ?
C10 O9 . 1.452(3) ?
C10 C11 . 1.507(3) ?
C10 H10A . 0.99 ?
C10 H10B . 0.99 ?
C11 H11A . 0.98 ?
C11 H11B . 0.98 ?
C11 H11C . 0.98 ?
C28 O10 . 1.219(3) ?
C28 O29 . 1.345(3) ?
C28 N27 . 1.346(3) ?
C30 O29 . 1.449(3) ?
C30 C31 . 1.499(4) ?
C30 H30A . 0.99 ?
C30 H30B . 0.99 ?
C31 H31A . 0.98 ?
C31 H31B . 0.98 ?
C31 H31C . 0.98 ?
N7 H7 . 0.91(3) ?
N7C H7C . 0.88 ?
N27 H27 . 0.94(3) ?

loop_
_geom_torsion_atom_site_label_1
_geom_torsion_atom_site_label_2
_geom_torsion_atom_site_label_3
_geom_torsion_atom_site_label_4
_geom_torsion_site_symmetry_1
_geom_torsion_site_symmetry_2
_geom_torsion_site_symmetry_3
_geom_torsion_site_symmetry_4
_geom_torsion
_geom_torsion_publ_flag
C6 C1 C2 C3 . . . . -0.6(4) ?
N7 C1 C2 C3 . . . . 178.9(2) ?
C1 C2 C3 C4 . . . . 1.5(4) ?
C1 C2 C3 N27 . . . . -176.7(2) ?
C2 C3 C4 C5 . . . . -1.6(4) ?
N27 C3 C4 C5 . . . . 176.7(2) ?
C3 C4 C5 C6 . . . . 0.9(4) ?
N9C C4C C5C N7C . . . . 0.5(3) ?
N3C C4C C5C N7C . . . . -178.7(2) ?
N9C C4C C5C C6C . . . . -179.9(2) ?
N3C C4C C5C C6C . . . . 0.8(4) ?
C4 C5 C6 C1 . . . . -0.1(4) ?
C2 C1 C6 C5 . . . . -0.1(4) ?
N7 C1 C6 C5 . . . . -179.6(2) ?
C4C C5C C6C O6C . . . . 179.6(2) ?
N7C C5C C6C O6C . . . . -1.0(4) ?
C4C C5C C6C N1C . . . . -0.4(3) ?
N7C C5C C6C N1C . . . . 179.1(2) ?
O2C C2C N1C C6C . . . . -178.2(2) ?
N3C C2C N1C C6C . . . . 1.4(3) ?
O2C C2C N1C C1C . . . . 0.3(3) ?
N3C C2C N1C C1C . . . . 180.0(2) ?
O6C C6C N1C C2C . . . . 179.3(2) ?
C5C C6C N1C C2C . . . . -0.8(3) ?
O6C C6C N1C C1C . . . . 0.8(3) ?
C5C C6C N1C C1C . . . . -179.3(2) ?
O2C C2C N3C C4C . . . . 178.8(2) ?
N1C C2C N3C C4C . . . . -0.8(3) ?
O2C C2C N3C C3C . . . . 0.2(4) ?
N1C C2C N3C C3C . . . . -179.4(2) ?
N9C C4C N3C C2C . . . . -179.3(2) ?
C5C C4C N3C C2C . . . . -0.2(3) ?
N9C C4C N3C C3C . . . . -0.8(4) ?
C5C C4C N3C C3C . . . . 178.3(2) ?
O8 C8 N7 C1 . . . . -0.3(4) ?
O9 C8 N7 C1 . . . . 178.6(2) ?
C2 C1 N7 C8 . . . . 175.6(2) ?
C6 C1 N7 C8 . . . . -4.9(4) ?
N9C C8C N7C C5C . . . . 0.4(3) ?
C4C C5C N7C C8C . . . . -0.5(3) ?
C6C C5C N7C C8C . . . . 180.0(3) ?
N7C C8C N9C C4C . . . . -0.1(3) ?
C5C C4C N9C C8C . . . . -0.2(3) ?
N3C C4C N9C C8C . . . . 178.9(2) ?
O10 C28 N27 C3 . . . . -6.3(4) ?
O29 C28 N27 C3 . . . . 173.9(2) ?
C2 C3 N27 C28 . . . . 2.8(4) ?
C4 C3 N27 C28 . . . . -175.5(2) ?
O8 C8 O9 C10 . . . . -0.4(3) ?
N7 C8 O9 C10 . . . . -179.3(2) ?
C11 C10 O9 C8 . . . . -176.3(2) ?
O10 C28 O29 C30 . . . . -3.8(3) ?
N27 C28 O29 C30 . . . . 175.9(2) ?
C31 C30 O29 C28 . . . . -173.4(2) ?
